data_2240847
loop_
_publ_author_name
'Abu-Dief, Ahmed M.'
'Abdelbaky, Mohammed S. M.'
'Garcia-Granda, Santiago'

_publ_section_title
;
 Crystal structure of
 (<i>E</i>)-1-{[(3,5-dimethylphenyl)imino]methyl}naphthalen-2-ol
;
_journal_coeditor_code SU5133
_journal_issue 7
_journal_name_full 'Acta Crystallographica Section E'
_journal_page_first o496
_journal_page_last o497
_journal_paper_doi 10.1107/S2056989015011548
_journal_volume 71
_journal_year 2015
_chemical_formula_iupac 'C19 H17 N O'
_chemical_formula_moiety 'C19 H17 N O'
_chemical_formula_sum 'C19 H17 N O'
_chemical_formula_weight 275.33
_chemical_name_systematic
;
(<i>E</i>)-1-{[(3,5-Dimethylphenyl)imino]methyl}naphthalen-2-ol
;
_space_group_crystal_system orthorhombic
_space_group_IT_number 19
_space_group_name_Hall 'P 2ac 2ab'
_space_group_name_H-M_alt 'P 21 21 21'
_symmetry_space_group_name_Hall 'P 2ac 2ab'
_symmetry_space_group_name_H-M 'P 21 21 21'
_atom_sites_solution_hydrogens geom
_audit_creation_method SHELXL-2014/6
_cell_angle_alpha 90
_cell_angle_beta 90
_cell_angle_gamma 90
_cell_formula_units_Z 4
_cell_length_a 6.2463(2)
_cell_length_b 10.2438(3)
_cell_length_c 23.0533(8)
_cell_measurement_reflns_used 2417
_cell_measurement_temperature 293(2)
_cell_measurement_theta_max 69.857
_cell_measurement_theta_min 3.84
_cell_volume 1475.08(8)
_computing_cell_refinement
;
CrysAlis CCD (Oxford Diffraction, 2010)
;
_computing_data_collection
;
CrysAlis CCD (Oxford Diffraction, 2010)
;
_computing_data_reduction
;
CrysAlis RED (Oxford Diffraction, 2010)
;
_computing_molecular_graphics
;
Mercury (Macrae <i>et al.</i>,  2008)
;
_computing_publication_material
;
SHELXL2014 (Sheldrick, 2015) and PLATON (Spek, 2009)
;
_computing_structure_refinement
;
SHELXL2014 (Sheldrick, 2015)
;
_computing_structure_solution
;
SIR2011 (Burla <i>et al.</i>,  2015)
;
_diffrn_ambient_temperature 293(2)
_diffrn_detector_area_resol_mean 10.2673
_diffrn_measured_fraction_theta_full 1
_diffrn_measured_fraction_theta_max 0.991
_diffrn_measurement_device 'four-circle diffractometer'
_diffrn_measurement_device_type 'Oxford Diffraction Xcalibur (Ruby, Gemini)'
_diffrn_measurement_method '\w scans'
_diffrn_radiation_monochromator graphite
_diffrn_radiation_type CuK\a
_diffrn_radiation_wavelength 1.54184
_diffrn_reflns_av_R_equivalents 0.0315
_diffrn_reflns_limit_h_max 6
_diffrn_reflns_limit_h_min -7
_diffrn_reflns_limit_k_max 12
_diffrn_reflns_limit_k_min -12
_diffrn_reflns_limit_l_max 28
_diffrn_reflns_limit_l_min -27
_diffrn_reflns_number 8103
_diffrn_reflns_theta_full 67.5
_diffrn_reflns_theta_max 70.41
_diffrn_reflns_theta_min 3.83
_exptl_absorpt_coefficient_mu 0.596
_exptl_absorpt_correction_T_max 0.94
_exptl_absorpt_correction_T_min 0.915
_exptl_absorpt_correction_type analytical
_exptl_absorpt_process_details
;
(CrysAlis PRO; Oxford Diffraction, 2010)
;
_exptl_crystal_colour colourless
_exptl_crystal_density_diffrn 1.240
_exptl_crystal_description prism
_exptl_crystal_F_000 584
_exptl_crystal_size_max 0.73
_exptl_crystal_size_mid 0.12
_exptl_crystal_size_min 0.09
_refine_diff_density_max 0.170
_refine_diff_density_min -0.140
_refine_ls_abs_structure_details 'none; 1185 Friedel pairs merged'
_refine_ls_extinction_method none
_refine_ls_goodness_of_fit_ref 1.089
_refine_ls_hydrogen_treatment constr
_refine_ls_matrix_type full
_refine_ls_number_parameters 193
_refine_ls_number_reflns 1649
_refine_ls_number_restraints 0
_refine_ls_restrained_S_all 1.089
_refine_ls_R_factor_all 0.0484
_refine_ls_R_factor_gt 0.0406
_refine_ls_shift/su_max 0.001
_refine_ls_shift/su_mean 0.000
_refine_ls_structure_factor_coef Fsqd
_refine_ls_weighting_details 'w=1/[\s^2^(Fo^2^)+(0.0778P)^2^+0.0057P] where P=(Fo^2^+2Fc^2^)/3'
_refine_ls_weighting_scheme calc
_refine_ls_wR_factor_gt 0.1122
_refine_ls_wR_factor_ref 0.1206
_reflns_number_gt 1422
_reflns_number_total 2834
_reflns_threshold_expression I>2\s(I)
_cod_data_source_file su5133sup1.cif
_cod_data_source_block I
_cod_database_code 2240847
_shelx_space_group_comment
;
The symmetry employed for this shelxl refinement is uniquely defined
by the following loop, which should always be used as a source of
symmetry information in preference to the above space-group names.
They are only intended as comments.
;
_shelxl_version_number 2014/6

loop_
_space_group_symop_operation_xyz
'x, y, z'
'-x+1/2, -y, z+1/2'
'x+1/2, -y+1/2, -z'
'-x, y+1/2, -z+1/2'

loop_
_atom_site_type_symbol
_atom_site_label
_atom_site_fract_x
_atom_site_fract_y
_atom_site_fract_z
_atom_site_U_iso_or_equiv
_atom_site_adp_type
_atom_site_calc_flag
_atom_site_occupancy
O O1 0.6500(4) 0.7247(2) 0.05918(10) 0.0874(7) Uani d 1
H H1 0.7473 0.6710 0.0584 0.131 Uiso calc 1
N N1 0.8802(3) 0.53539(18) 0.09101(9) 0.0551(5) Uani d 1
C C1 0.5709(3) 0.6003(2) 0.14386(10) 0.0511(5) Uani d 1
C C2 0.5267(4) 0.7006(2) 0.10264(13) 0.0641(7) Uani d 1
C C3 0.3348(5) 0.7757(2) 0.10869(14) 0.0740(8) Uani d 1
H H3 0.3038 0.8404 0.0817 0.089 Uiso calc 1
C C4 0.1983(4) 0.7542(3) 0.15291(13) 0.0703(7) Uani d 1
H H4 0.0740 0.8040 0.1554 0.084 Uiso calc 1
C C5 0.0928(5) 0.6360(3) 0.24126(13) 0.0712(7) Uani d 1
H H5 -0.0293 0.6877 0.2437 0.085 Uiso calc 1
C C6 0.1263(5) 0.5409(3) 0.28162(13) 0.0794(8) Uani d 1
H H6 0.0271 0.5275 0.3111 0.095 Uiso calc 1
C C7 0.3088(5) 0.4643(3) 0.27857(12) 0.0728(7) Uani d 1
H H7 0.3322 0.3997 0.3062 0.087 Uiso calc 1
C C8 0.4552(4) 0.4833(3) 0.23502(11) 0.0614(6) Uani d 1
H H8 0.5772 0.4314 0.2338 0.074 Uiso calc 1
C C9 0.4256(4) 0.5796(2) 0.19192(10) 0.0524(5) Uani d 1
C C10 0.2386(4) 0.6573(2) 0.19625(11) 0.0577(6) Uani d 1
C C11 0.7513(4) 0.5198(2) 0.13492(10) 0.0508(5) Uani d 1
H H11 0.7791 0.4533 0.1613 0.061 Uiso calc 1
C C12 1.0636(4) 0.4608(2) 0.07758(10) 0.0516(5) Uani d 1
C C13 1.1710(4) 0.4957(2) 0.02723(11) 0.0590(6) Uani d 1
H H13 1.1194 0.5640 0.0046 0.071 Uiso calc 1
C C14 1.3542(4) 0.4297(2) 0.01026(12) 0.0639(6) Uani d 1
C C15 1.4288(4) 0.3287(2) 0.04512(12) 0.0644(7) Uani d 1
H H15 1.5511 0.2834 0.0340 0.077 Uiso calc 1
C C16 1.3257(4) 0.2940(2) 0.09578(12) 0.0599(6) Uani d 1
C C17 1.1405(4) 0.3596(2) 0.11176(11) 0.0562(6) Uani d 1
H H17 1.0680 0.3359 0.1454 0.067 Uiso calc 1
C C18 1.4130(5) 0.1868(3) 0.13355(14) 0.0790(8) Uani d 1
H H18A 1.5003 0.1295 0.1106 0.119 Uiso calc 1
H H18B 1.2965 0.1383 0.1501 0.119 Uiso calc 1
H H18C 1.4979 0.2241 0.1640 0.119 Uiso calc 1
C C19 1.4706(6) 0.4694(3) -0.04430(15) 0.0950(11) Uani d 1
H H19A 1.4351 0.5581 -0.0538 0.142 Uiso calc 1
H H19B 1.4286 0.4132 -0.0756 0.142 Uiso calc 1
H H19C 1.6222 0.4622 -0.0382 0.142 Uiso calc 1

loop_
_atom_site_aniso_label
_atom_site_aniso_U_11
_atom_site_aniso_U_22
_atom_site_aniso_U_33
_atom_site_aniso_U_12
_atom_site_aniso_U_13
_atom_site_aniso_U_23
O1 0.0695(12) 0.0857(13) 0.1071(15) 0.0178(11) 0.0232(13) 0.0409(12)
N1 0.0420(9) 0.0567(9) 0.0667(11) 0.0027(9) 0.0022(10) 0.0052(8)
C1 0.0410(10) 0.0505(10) 0.0618(13) -0.0015(9) -0.0034(11) -0.0022(9)
C2 0.0518(13) 0.0585(12) 0.0819(17) 0.0050(12) 0.0038(14) 0.0120(12)
C3 0.0656(15) 0.0588(13) 0.098(2) 0.0161(14) 0.0032(18) 0.0149(13)
C4 0.0542(13) 0.0616(13) 0.095(2) 0.0151(12) 0.0018(15) -0.0004(13)
C5 0.0516(13) 0.0851(17) 0.0770(17) 0.0037(13) 0.0034(14) -0.0138(14)
C6 0.0640(16) 0.106(2) 0.0685(17) -0.0055(18) 0.0119(15) -0.0069(16)
C7 0.0659(16) 0.0889(18) 0.0638(15) -0.0074(16) 0.0016(14) 0.0051(13)
C8 0.0529(13) 0.0698(13) 0.0616(14) 0.0036(12) -0.0019(12) 0.0015(11)
C9 0.0438(11) 0.0546(11) 0.0587(13) -0.0040(10) -0.0046(11) -0.0066(10)
C10 0.0457(11) 0.0606(12) 0.0668(15) 0.0009(11) -0.0022(12) -0.0110(11)
C11 0.0428(10) 0.0513(10) 0.0583(13) -0.0011(9) -0.0034(10) 0.0025(10)
C12 0.0405(10) 0.0494(10) 0.0648(14) -0.0027(10) -0.0009(10) -0.0009(9)
C13 0.0590(14) 0.0536(10) 0.0645(13) 0.0000(11) 0.0065(13) 0.0035(10)
C14 0.0592(14) 0.0570(12) 0.0757(16) -0.0041(12) 0.0136(14) -0.0058(11)
C15 0.0512(13) 0.0542(11) 0.0877(18) 0.0019(11) 0.0070(14) -0.0090(12)
C16 0.0475(12) 0.0523(11) 0.0801(16) -0.0003(11) -0.0040(14) -0.0031(11)
C17 0.0474(11) 0.0554(11) 0.0658(14) -0.0006(11) -0.0007(12) 0.0042(10)
C18 0.0670(16) 0.0714(15) 0.099(2) 0.0149(14) -0.0076(17) 0.0115(14)
C19 0.096(2) 0.0869(18) 0.102(2) 0.0041(19) 0.046(2) 0.0044(17)

loop_
_atom_type_symbol
_atom_type_description
_atom_type_scat_dispersion_real
_atom_type_scat_dispersion_imag
_atom_type_scat_source
C C 0.0181 0.0091 'International Tables Vol C Tables 4.2.6.8 and 6.1.1.4'
H H 0.0000 0.0000 'International Tables Vol C Tables 4.2.6.8 and 6.1.1.4'
N N 0.0311 0.0180 'International Tables Vol C Tables 4.2.6.8 and 6.1.1.4'
O O 0.0492 0.0322 'International Tables Vol C Tables 4.2.6.8 and 6.1.1.4'

loop_
_exptl_crystal_face_index_h
_exptl_crystal_face_index_k
_exptl_crystal_face_index_l
_exptl_crystal_face_perp_dist
-4 0 4 0.3317
0 7 0 0.3881
0 -7 0 0.2197
4 1 -4 0.333
-4 -1 4 0.3575
-1 -7 2 0.2865
1 7 -2 0.2865
4 0 -4 0.3565
0 1 15 0.0591
0 -1 -15 0.0644
0 7 -2 0.0672
0 -7 1 0.0181

loop_
_geom_angle_atom_site_label_1
_geom_angle_atom_site_label_2
_geom_angle_atom_site_label_3
_geom_angle
C2 O1 H1 109.5
C11 N1 C12 127.3(2)
C11 C1 C2 118.6(2)
C11 C1 C9 121.8(2)
C2 C1 C9 119.6(2)
O1 C2 C1 122.7(2)
O1 C2 C3 118.3(2)
C1 C2 C3 119.0(2)
C4 C3 C2 121.1(2)
C4 C3 H3 119.5
C2 C3 H3 119.5
C3 C4 C10 122.0(2)
C3 C4 H4 119.0
C10 C4 H4 119.0
C6 C5 C10 121.2(3)
C6 C5 H5 119.4
C10 C5 H5 119.4
C5 C6 C7 119.8(3)
C5 C6 H6 120.1
C7 C6 H6 120.1
C8 C7 C6 120.3(3)
C8 C7 H7 119.8
C6 C7 H7 119.8
C7 C8 C9 121.8(2)
C7 C8 H8 119.1
C9 C8 H8 119.1
C8 C9 C10 116.8(2)
C8 C9 C1 124.0(2)
C10 C9 C1 119.2(2)
C5 C10 C9 120.1(2)
C5 C10 C4 120.8(2)
C9 C10 C4 119.1(2)
N1 C11 C1 122.4(2)
N1 C11 H11 118.8
C1 C11 H11 118.8
C13 C12 C17 120.0(2)
C13 C12 N1 115.9(2)
C17 C12 N1 124.1(2)
C14 C13 C12 120.7(2)
C14 C13 H13 119.7
C12 C13 H13 119.7
C13 C14 C15 118.5(2)
C13 C14 C19 120.1(3)
C15 C14 C19 121.4(2)
C16 C15 C14 121.6(2)
C16 C15 H15 119.2
C14 C15 H15 119.2
C15 C16 C17 119.2(2)
C15 C16 C18 120.6(2)
C17 C16 C18 120.2(3)
C16 C17 C12 120.0(2)
C16 C17 H17 120.0
C12 C17 H17 120.0
C16 C18 H18A 109.5
C16 C18 H18B 109.5
H18A C18 H18B 109.5
C16 C18 H18C 109.5
H18A C18 H18C 109.5
H18B C18 H18C 109.5
C14 C19 H19A 109.5
C14 C19 H19B 109.5
H19A C19 H19B 109.5
C14 C19 H19C 109.5
H19A C19 H19C 109.5
H19B C19 H19C 109.5

loop_
_geom_bond_atom_site_label_1
_geom_bond_atom_site_label_2
_geom_bond_distance
O1 C2 1.287(3)
O1 H1 0.8200
N1 C11 1.304(3)
N1 C12 1.411(3)
C1 C11 1.411(3)
C1 C2 1.427(3)
C1 C9 1.448(3)
C2 C3 1.431(4)
C3 C4 1.347(4)
C3 H3 0.9300
C4 C10 1.431(4)
C4 H4 0.9300
C5 C6 1.363(4)
C5 C10 1.398(4)
C5 H5 0.9300
C6 C7 1.386(4)
C6 H6 0.9300
C7 C8 1.372(4)
C7 H7 0.9300
C8 C9 1.412(3)
C8 H8 0.9300
C9 C10 1.417(3)
C11 H11 0.9300
C12 C13 1.387(3)
C12 C17 1.388(3)
C13 C14 1.385(3)
C13 H13 0.9300
C14 C15 1.391(4)
C14 C19 1.509(4)
C15 C16 1.380(4)
C15 H15 0.9300
C16 C17 1.388(3)
C16 C18 1.504(3)
C17 H17 0.9300
C18 H18A 0.9600
C18 H18B 0.9600
C18 H18C 0.9600
C19 H19A 0.9600
C19 H19B 0.9600
C19 H19C 0.9600

loop_
_geom_hbond_atom_site_label_D
_geom_hbond_atom_site_label_H
_geom_hbond_atom_site_label_A
_geom_hbond_site_symmetry_A
_geom_hbond_distance_DH
_geom_hbond_distance_HA
_geom_hbond_distance_DA
_geom_hbond_angle_DHA
O1 H1 N1 . 0.82 1.78 2.523(3) 149
C13 H13 O1 3_565 0.93 2.62 3.492(3) 156

loop_
_geom_torsion_atom_site_label_1
_geom_torsion_atom_site_label_2
_geom_torsion_atom_site_label_3
_geom_torsion_atom_site_label_4
_geom_torsion
C11 C1 C2 O1 -3.3(4)
C9 C1 C2 O1 179.5(2)
C11 C1 C2 C3 174.9(2)
C9 C1 C2 C3 -2.2(4)
O1 C2 C3 C4 179.3(3)
C1 C2 C3 C4 1.0(4)
C2 C3 C4 C10 0.8(4)
C10 C5 C6 C7 0.6(4)
C5 C6 C7 C8 -0.3(4)
C6 C7 C8 C9 -0.5(4)
C7 C8 C9 C10 0.9(4)
C7 C8 C9 C1 -177.6(2)
C11 C1 C9 C8 3.1(3)
C2 C1 C9 C8 -179.8(2)
C11 C1 C9 C10 -175.3(2)
C2 C1 C9 C10 1.7(3)
C6 C5 C10 C9 -0.1(4)
C6 C5 C10 C4 177.8(3)
C8 C9 C10 C5 -0.6(3)
C1 C9 C10 C5 177.9(2)
C8 C9 C10 C4 -178.5(2)
C1 C9 C10 C4 0.0(3)
C3 C4 C10 C5 -179.2(3)
C3 C4 C10 C9 -1.3(4)
C12 N1 C11 C1 -179.6(2)
C2 C1 C11 N1 1.2(3)
C9 C1 C11 N1 178.2(2)
C11 N1 C12 C13 178.5(2)
C11 N1 C12 C17 -2.8(4)
C17 C12 C13 C14 0.6(4)
N1 C12 C13 C14 179.4(2)
C12 C13 C14 C15 -0.6(4)
C12 C13 C14 C19 -179.4(3)
C13 C14 C15 C16 -0.4(4)
C19 C14 C15 C16 178.4(3)
C14 C15 C16 C17 1.4(4)
C14 C15 C16 C18 -178.3(3)
C15 C16 C17 C12 -1.4(3)
C18 C16 C17 C12 178.3(2)
C13 C12 C17 C16 0.4(3)
N1 C12 C17 C16 -178.3(2)

_cod_database_fobs_code 2240847
